data_1516006
loop_
_publ_author_name
'Peng, Jixing'
'Lin, Tao'
'Wang, Wei'
'Xin, Zhihong'
'Zhu, Tianjiao'
'Gu, Qianqun'
'Li, Dehai'

_publ_section_title
;
 Antiviral alkaloids produced by the mangrove-derived fungus Cladosporium
 sp. PJX-41.
;
_journal_issue 6
_journal_name_full 'Journal of natural products'
_journal_page_first 1133
_journal_page_last 1140
_journal_paper_doi 10.1021/np400200k
_journal_volume 76
_journal_year 2013
_chemical_absolute_configuration ad
_chemical_formula_sum 'C29 H30 N4 O7'
_chemical_formula_weight 546.57
_chemical_name_systematic
; 
 ? 
;
_space_group_IT_number 19
_symmetry_cell_setting orthorhombic
_symmetry_space_group_name_Hall 'P 2ac 2ab'
_symmetry_space_group_name_H-M 'P 21 21 21'
_atom_sites_solution_hydrogens geom
_atom_sites_solution_primary direct
_atom_sites_solution_secondary difmap
_audit_creation_method SHELXL-97
_cell_angle_alpha 90.00
_cell_angle_beta 90.00
_cell_angle_gamma 90.00
_cell_formula_units_Z 4
_cell_length_a 9.58100(10)
_cell_length_b 10.93600(10)
_cell_length_c 26.3804(2)
_cell_measurement_reflns_used 19351
_cell_measurement_temperature 290(2)
_cell_measurement_theta_max 71.7651
_cell_measurement_theta_min 4.0390
_cell_volume 2764.08(4)
_computing_cell_refinement 'CrysAlisPro (Oxford Diffraction Ltd.)'
_computing_data_collection 'CrysAlisPro (Oxford Diffraction Ltd.)'
_computing_data_reduction 'CrysAlisPro (Oxford Diffraction Ltd.)'
_computing_molecular_graphics 'Ortep-3 (L. J. Farrugia, 2001)'
_computing_publication_material SHELXL-97
_computing_structure_refinement 'SHELXL-97 (Sheldrick, 1997)'
_computing_structure_solution 'SHELXS-97 (Sheldrick, 1997)'
_diffrn_ambient_temperature 290(2)
_diffrn_detector_area_resol_mean 15.9149
_diffrn_measured_fraction_theta_full 0.996
_diffrn_measured_fraction_theta_max 0.996
_diffrn_measurement_device_type 'Gemini S Ultra, Oxford Diffraction'
_diffrn_measurement_method '\w scans'
_diffrn_radiation_monochromator mirror
_diffrn_radiation_source 'Enhance Ultra (Cu) X-ray Source'
_diffrn_radiation_type CuK\a
_diffrn_radiation_wavelength 1.54184
_diffrn_reflns_av_R_equivalents 0.0259
_diffrn_reflns_av_sigmaI/netI 0.0159
_diffrn_reflns_limit_h_max 11
_diffrn_reflns_limit_h_min -6
_diffrn_reflns_limit_k_max 13
_diffrn_reflns_limit_k_min -13
_diffrn_reflns_limit_l_max 32
_diffrn_reflns_limit_l_min -32
_diffrn_reflns_number 26403
_diffrn_reflns_theta_full 71.91
_diffrn_reflns_theta_max 71.91
_diffrn_reflns_theta_min 4.38
_exptl_absorpt_coefficient_mu 0.788
_exptl_absorpt_correction_T_max 0.7979
_exptl_absorpt_correction_T_min 0.7538
_exptl_absorpt_correction_type multi-scan
_exptl_absorpt_process_details
;
CrysAlisPro, Oxford Diffraction Ltd.,
Version 1.171.34.44 (release 25-10-2010 CrysAlis171 .NET)
(compiled Oct 25 2010,18:11:34)
Empirical absorption correction using spherical harmonics,
 implemented in SCALE3 ABSPACK scaling algorithm.
;
_exptl_crystal_density_diffrn 1.313
_exptl_crystal_density_method 'not measured'
_exptl_crystal_F_000 1152
_exptl_crystal_size_max 0.38
_exptl_crystal_size_mid 0.35
_exptl_crystal_size_min 0.30
_refine_diff_density_max 0.114
_refine_diff_density_min -0.146
_refine_diff_density_rms 0.028
_refine_ls_abs_structure_details 'Flack H D (1983), Acta Cryst. A39, 876-881'
_refine_ls_abs_structure_Flack 0.01(12)
_refine_ls_extinction_method none
_refine_ls_goodness_of_fit_ref 1.035
_refine_ls_hydrogen_treatment constr
_refine_ls_matrix_type full
_refine_ls_number_parameters 367
_refine_ls_number_reflns 5369
_refine_ls_number_restraints 0
_refine_ls_restrained_S_all 1.035
_refine_ls_R_factor_all 0.0289
_refine_ls_R_factor_gt 0.0281
_refine_ls_shift/su_max 0.001
_refine_ls_shift/su_mean 0.000
_refine_ls_structure_factor_coef Fsqd
_refine_ls_weighting_details 'calc w=1/[\s^2^(Fo^2^)+(0.0470P)^2^+0.1849P] where P=(Fo^2^+2Fc^2^)/3'
_refine_ls_weighting_scheme calc
_refine_ls_wR_factor_gt 0.0754
_refine_ls_wR_factor_ref 0.0763
_reflns_number_gt 5207
_reflns_number_total 5369
_reflns_threshold_expression >2sigma(I)
_cod_data_source_file np400200k_si_004.cif
_cod_data_source_block gqq-11
_cod_database_code 1516006

loop_
_symmetry_equiv_pos_as_xyz
'x, y, z'
'-x+1/2, -y, z+1/2'
'x+1/2, -y+1/2, -z'
'-x, y+1/2, -z+1/2'

loop_
_atom_site_label
_atom_site_type_symbol
_atom_site_fract_x
_atom_site_fract_y
_atom_site_fract_z
_atom_site_U_iso_or_equiv
_atom_site_adp_type
_atom_site_occupancy
_atom_site_symmetry_multiplicity
_atom_site_calc_flag
_atom_site_refinement_flags
O31 O 0.64631(8) 0.01742(8) 0.61319(3) 0.04002(18) Uani 1 1 d .
O2 O -0.02728(10) 0.30646(12) 0.77465(4) 0.0601(3) Uani 1 1 d .
H2 H 0.0299 0.3351 0.7548 0.090 Uiso 1 1 calc R
O3 O 0.31779(9) 0.27282(8) 0.80423(3) 0.04066(18) Uani 1 1 d .
O4 O 0.46040(11) 0.37441(9) 0.75203(4) 0.0554(2) Uani 1 1 d .
N17 N 0.37093(10) 0.19422(10) 0.67715(3) 0.0386(2) Uani 1 1 d .
N16 N 0.03804(11) 0.28629(11) 0.82297(4) 0.0460(2) Uani 1 1 d .
O5 O 0.18707(10) 0.31239(10) 0.70077(3) 0.0550(2) Uani 1 1 d .
O6 O 0.46352(13) -0.10911(11) 0.61555(5) 0.0723(3) Uani 1 1 d .
N25 N 0.43953(11) 0.17136(10) 0.59160(4) 0.0417(2) Uani 1 1 d .
N1 N 0.09496(11) 0.13505(11) 0.87806(4) 0.0488(3) Uani 1 1 d .
O1 O -0.00565(13) 0.21930(15) 0.94886(4) 0.0844(4) Uani 1 1 d .
C28 C 0.70524(13) 0.16257(12) 0.67695(5) 0.0439(3) Uani 1 1 d .
H28 H 0.6633 0.2164 0.7024 0.053 Uiso 1 1 calc R
C2 C 0.09805(13) 0.16358(12) 0.82416(5) 0.0424(3) Uani 1 1 d .
H2A H 0.0397 0.1062 0.8051 0.051 Uiso 1 1 calc R
C19 C 0.23340(12) 0.29182(11) 0.61257(4) 0.0404(2) Uani 1 1 d .
C11 C 0.39437(13) 0.28452(11) 0.76182(4) 0.0408(2) Uani 1 1 d .
C24 C 0.32362(13) 0.23904(11) 0.57733(4) 0.0416(3) Uani 1 1 d .
C26 C 0.46017(12) 0.15171(11) 0.63900(4) 0.0365(2) Uani 1 1 d .
C32 C 0.57155(15) -0.07982(12) 0.59678(5) 0.0492(3) Uani 1 1 d .
C12 C 0.38969(13) 0.16657(11) 0.73127(4) 0.0390(2) Uani 1 1 d .
H12 H 0.4786 0.1236 0.7356 0.047 Uiso 1 1 calc R
C13 C 0.27479(13) 0.09104(11) 0.75578(4) 0.0420(3) Uani 1 1 d .
H13A H 0.3031 0.0063 0.7594 0.050 Uiso 1 1 calc R
H13B H 0.1896 0.0945 0.7359 0.050 Uiso 1 1 calc R
C15 C -0.07184(14) 0.28646(15) 0.86302(6) 0.0540(3) Uani 1 1 d .
C7 C 0.3973(2) 0.00828(15) 0.94865(6) 0.0624(4) Uani 1 1 d .
H7 H 0.4255 -0.0193 0.9804 0.075 Uiso 1 1 calc R
C27 C 0.58874(12) 0.08121(11) 0.65566(4) 0.0361(2) Uani 1 1 d .
H27 H 0.5615 0.0216 0.6816 0.043 Uiso 1 1 calc R
C18 C 0.25748(13) 0.26996(11) 0.66610(5) 0.0421(3) Uani 1 1 d .
C5 C 0.45379(15) 0.05063(14) 0.86118(6) 0.0534(3) Uani 1 1 d .
H5 H 0.5174 0.0510 0.8346 0.064 Uiso 1 1 calc R
C4 C 0.31823(14) 0.08948(11) 0.85385(5) 0.0425(3) Uani 1 1 d .
C14 C 0.00626(15) 0.21339(15) 0.90347(6) 0.0567(3) Uani 1 1 d .
C23 C 0.29866(16) 0.25878(15) 0.52542(5) 0.0550(3) Uani 1 1 d .
H23 H 0.3565 0.2229 0.5013 0.066 Uiso 1 1 calc R
C29 C 0.81274(17) 0.08280(16) 0.70386(7) 0.0649(4) Uani 1 1 d .
H29A H 0.7691 0.0412 0.7317 0.097 Uiso 1 1 calc R
H29B H 0.8872 0.1332 0.7163 0.097 Uiso 1 1 calc R
H29C H 0.8495 0.0238 0.6805 0.097 Uiso 1 1 calc R
C6 C 0.49352(18) 0.01085(15) 0.90915(6) 0.0620(4) Uani 1 1 d .
H6 H 0.5849 -0.0142 0.9149 0.074 Uiso 1 1 calc R
C9 C 0.22392(14) 0.08692(12) 0.89384(5) 0.0465(3) Uani 1 1 d .
C30 C 0.77175(18) 0.24305(16) 0.63702(7) 0.0677(4) Uani 1 1 d .
H30A H 0.8221 0.1931 0.6133 0.102 Uiso 1 1 calc R
H30B H 0.8349 0.2993 0.6530 0.102 Uiso 1 1 calc R
H30C H 0.7004 0.2878 0.6194 0.102 Uiso 1 1 calc R
C20 C 0.12258(14) 0.36644(13) 0.59666(5) 0.0509(3) Uani 1 1 d .
H20 H 0.0636 0.4022 0.6204 0.061 Uiso 1 1 calc R
C3 C 0.25407(13) 0.15151(11) 0.80816(4) 0.0391(2) Uani 1 1 d .
C22 C 0.18911(18) 0.33083(17) 0.51033(6) 0.0632(4) Uani 1 1 d .
H22 H 0.1726 0.3431 0.4760 0.076 Uiso 1 1 calc R
C8 C 0.26102(17) 0.04578(15) 0.94173(5) 0.0572(3) Uani 1 1 d .
H8 H 0.1967 0.0435 0.9681 0.069 Uiso 1 1 calc R
C21 C 0.10190(16) 0.38615(15) 0.54621(6) 0.0599(4) Uani 1 1 d .
H21 H 0.0295 0.4366 0.5356 0.072 Uiso 1 1 calc R
C34 C -0.20588(15) 0.21813(19) 0.84854(7) 0.0705(4) Uani 1 1 d .
H34A H -0.2508 0.2597 0.8210 0.106 Uiso 1 1 calc R
H34B H -0.2676 0.2157 0.8772 0.106 Uiso 1 1 calc R
H34C H -0.1831 0.1362 0.8384 0.106 Uiso 1 1 calc R
C33 C 0.6443(2) -0.14029(17) 0.55343(6) 0.0765(5) Uani 1 1 d .
H33A H 0.6061 -0.2205 0.5484 0.115 Uiso 1 1 calc R
H33B H 0.7421 -0.1468 0.5608 0.115 Uiso 1 1 calc R
H33C H 0.6315 -0.0924 0.5233 0.115 Uiso 1 1 calc R
C35 C -0.1018(2) 0.41615(18) 0.88020(7) 0.0752(5) Uani 1 1 d .
H35A H -0.0166 0.4543 0.8910 0.113 Uiso 1 1 calc R
H35B H -0.1668 0.4145 0.9079 0.113 Uiso 1 1 calc R
H35C H -0.1412 0.4618 0.8526 0.113 Uiso 1 1 calc R

loop_
_atom_site_aniso_label
_atom_site_aniso_U_11
_atom_site_aniso_U_22
_atom_site_aniso_U_33
_atom_site_aniso_U_23
_atom_site_aniso_U_13
_atom_site_aniso_U_12
O31 0.0401(4) 0.0411(4) 0.0389(4) -0.0066(3) 0.0027(3) 0.0031(3)
O2 0.0487(5) 0.0804(7) 0.0513(5) 0.0050(5) 0.0002(4) 0.0084(5)
O3 0.0455(4) 0.0401(4) 0.0363(4) -0.0053(3) 0.0079(3) -0.0057(4)
O4 0.0644(6) 0.0518(5) 0.0501(5) -0.0051(4) 0.0151(5) -0.0179(5)
N17 0.0385(5) 0.0455(5) 0.0319(4) -0.0015(4) 0.0039(4) 0.0037(4)
N16 0.0409(5) 0.0537(6) 0.0435(5) -0.0020(5) 0.0060(4) 0.0017(5)
O5 0.0540(5) 0.0652(6) 0.0458(5) -0.0023(4) 0.0125(4) 0.0171(5)
O6 0.0653(7) 0.0648(7) 0.0869(8) -0.0032(6) -0.0102(6) -0.0225(6)
N25 0.0434(5) 0.0476(6) 0.0341(5) -0.0003(4) 0.0034(4) 0.0070(4)
N1 0.0434(5) 0.0600(7) 0.0429(5) 0.0042(5) 0.0108(4) -0.0045(5)
O1 0.0819(8) 0.1239(11) 0.0475(5) -0.0013(7) 0.0257(5) 0.0109(8)
C28 0.0431(6) 0.0426(6) 0.0459(6) -0.0076(5) -0.0007(5) -0.0016(5)
C2 0.0391(6) 0.0473(6) 0.0407(6) -0.0031(5) 0.0057(5) -0.0057(5)
C19 0.0369(5) 0.0422(6) 0.0422(6) 0.0006(5) 0.0011(5) 0.0005(5)
C11 0.0410(6) 0.0445(6) 0.0368(5) -0.0017(5) 0.0053(5) -0.0028(5)
C24 0.0417(6) 0.0435(6) 0.0397(6) -0.0007(5) -0.0009(5) 0.0027(5)
C26 0.0362(5) 0.0376(5) 0.0356(5) -0.0014(4) 0.0035(4) 0.0010(4)
C32 0.0581(8) 0.0395(6) 0.0501(7) -0.0045(5) -0.0156(6) 0.0033(6)
C12 0.0406(6) 0.0442(6) 0.0321(5) -0.0024(4) 0.0032(4) 0.0009(5)
C13 0.0476(6) 0.0402(6) 0.0381(5) -0.0059(5) 0.0057(5) -0.0025(5)
C15 0.0425(7) 0.0637(8) 0.0557(7) -0.0065(6) 0.0150(6) 0.0002(6)
C7 0.0815(11) 0.0562(8) 0.0496(8) 0.0109(6) -0.0055(7) 0.0016(8)
C27 0.0373(5) 0.0382(5) 0.0328(5) -0.0011(4) 0.0026(4) 0.0011(5)
C18 0.0395(6) 0.0438(6) 0.0431(6) -0.0014(5) 0.0045(5) 0.0029(5)
C5 0.0527(7) 0.0558(8) 0.0517(7) -0.0001(6) 0.0046(6) 0.0071(6)
C4 0.0467(6) 0.0411(6) 0.0398(6) -0.0019(5) 0.0033(5) -0.0023(5)
C14 0.0476(7) 0.0709(9) 0.0516(7) -0.0009(7) 0.0180(6) -0.0047(7)
C23 0.0616(8) 0.0637(8) 0.0398(6) -0.0005(6) -0.0032(6) 0.0128(7)
C29 0.0566(8) 0.0645(9) 0.0737(10) -0.0064(8) -0.0251(8) 0.0001(7)
C6 0.0637(9) 0.0580(8) 0.0643(9) 0.0052(7) -0.0064(7) 0.0123(7)
C9 0.0518(7) 0.0439(6) 0.0437(6) 0.0021(5) 0.0056(5) -0.0072(5)
C30 0.0601(9) 0.0636(9) 0.0794(10) 0.0093(8) 0.0004(8) -0.0208(8)
C20 0.0410(6) 0.0518(7) 0.0598(7) 0.0002(6) 0.0001(6) 0.0071(6)
C3 0.0414(6) 0.0392(6) 0.0366(5) -0.0029(4) 0.0056(5) -0.0040(5)
C22 0.0684(9) 0.0741(10) 0.0471(7) 0.0030(7) -0.0136(7) 0.0130(8)
C8 0.0673(9) 0.0585(8) 0.0457(7) 0.0095(6) 0.0062(7) -0.0077(7)
C21 0.0505(7) 0.0645(9) 0.0646(8) 0.0076(7) -0.0117(7) 0.0124(7)
C34 0.0405(7) 0.0838(12) 0.0871(11) -0.0083(9) 0.0135(7) -0.0052(7)
C33 0.1154(15) 0.0587(9) 0.0552(8) -0.0192(7) -0.0147(9) 0.0231(10)
C35 0.0689(10) 0.0738(11) 0.0830(11) -0.0173(9) 0.0201(9) 0.0075(9)

loop_
_atom_type_symbol
_atom_type_description
_atom_type_scat_dispersion_real
_atom_type_scat_dispersion_imag
_atom_type_scat_source
C C 0.0181 0.0091 'International Tables Vol C Tables 4.2.6.8 and 6.1.1.4'
H H 0.0000 0.0000 'International Tables Vol C Tables 4.2.6.8 and 6.1.1.4'
N N 0.0311 0.0180 'International Tables Vol C Tables 4.2.6.8 and 6.1.1.4'
O O 0.0492 0.0322 'International Tables Vol C Tables 4.2.6.8 and 6.1.1.4'

loop_
_geom_angle_atom_site_label_1
_geom_angle_atom_site_label_2
_geom_angle_atom_site_label_3
_geom_angle
C32 O31 C27 115.45(10)
N16 O2 H2 109.5
C11 O3 C3 111.89(9)
C18 N17 C26 121.46(9)
C18 N17 C12 114.80(9)
C26 N17 C12 123.71(10)
O2 N16 C2 109.36(10)
O2 N16 C15 108.71(10)
C2 N16 C15 105.30(11)
C26 N25 C24 118.49(10)
C14 N1 C9 129.01(12)
C14 N1 C2 110.72(12)
C9 N1 C2 110.58(10)
C30 C28 C29 111.86(13)
C30 C28 C27 112.88(11)
C29 C28 C27 109.27(11)
C30 C28 H28 107.5
C29 C28 H28 107.5
C27 C28 H28 107.5
N1 C2 N16 102.11(10)
N1 C2 C3 105.41(10)
N16 C2 C3 116.72(10)
N1 C2 H2A 110.7
N16 C2 H2A 110.7
C3 C2 H2A 110.7
C24 C19 C20 120.67(11)
C24 C19 C18 118.83(11)
C20 C19 C18 120.49(11)
O4 C11 O3 123.10(11)
O4 C11 C12 126.68(10)
O3 C11 C12 110.13(10)
N25 C24 C19 122.43(11)
N25 C24 C23 118.83(11)
C19 C24 C23 118.70(12)
N25 C26 N17 123.39(11)
N25 C26 C27 119.47(10)
N17 C26 C27 117.13(9)
O6 C32 O31 122.56(13)
O6 C32 C33 127.20(15)
O31 C32 C33 110.24(13)
N17 C12 C13 115.86(10)
N17 C12 C11 110.09(10)
C13 C12 C11 104.86(9)
N17 C12 H12 108.6
C13 C12 H12 108.6
C11 C12 H12 108.6
C12 C13 C3 103.94(9)
C12 C13 H13A 111.0
C3 C13 H13A 111.0
C12 C13 H13B 111.0
C3 C13 H13B 111.0
H13A C13 H13B 109.0
N16 C15 C35 110.29(13)
N16 C15 C14 98.53(10)
C35 C15 C14 111.91(14)
N16 C15 C34 114.44(12)
C35 C15 C34 111.80(14)
C14 C15 C34 109.21(14)
C8 C7 C6 121.42(14)
C8 C7 H7 119.3
C6 C7 H7 119.3
O31 C27 C26 109.50(9)
O31 C27 C28 106.80(9)
C26 C27 C28 113.69(10)
O31 C27 H27 108.9
C26 C27 H27 108.9
C28 C27 H27 108.9
O5 C18 N17 119.75(11)
O5 C18 C19 125.14(12)
N17 C18 C19 115.11(10)
C4 C5 C6 118.77(14)
C4 C5 H5 120.6
C6 C5 H5 120.6
C5 C4 C9 119.96(12)
C5 C4 C3 129.18(12)
C9 C4 C3 110.47(11)
O1 C14 N1 125.06(16)
O1 C14 C15 128.27(14)
N1 C14 C15 106.67(11)
C22 C23 C24 120.05(13)
C22 C23 H23 120.0
C24 C23 H23 120.0
C28 C29 H29A 109.5
C28 C29 H29B 109.5
H29A C29 H29B 109.5
C28 C29 H29C 109.5
H29A C29 H29C 109.5
H29B C29 H29C 109.5
C5 C6 C7 120.42(15)
C5 C6 H6 119.8
C7 C6 H6 119.8
C8 C9 C4 122.10(13)
C8 C9 N1 128.04(12)
C4 C9 N1 109.82(11)
C28 C30 H30A 109.5
C28 C30 H30B 109.5
H30A C30 H30B 109.5
C28 C30 H30C 109.5
H30A C30 H30C 109.5
H30B C30 H30C 109.5
C21 C20 C19 119.61(13)
C21 C20 H20 120.2
C19 C20 H20 120.2
O3 C3 C4 107.05(9)
O3 C3 C13 105.72(9)
C4 C3 C13 117.93(10)
O3 C3 C2 110.02(10)
C4 C3 C2 102.23(10)
C13 C3 C2 113.68(10)
C23 C22 C21 120.59(13)
C23 C22 H22 119.7
C21 C22 H22 119.7
C7 C8 C9 117.32(14)
C7 C8 H8 121.3
C9 C8 H8 121.3
C20 C21 C22 120.34(14)
C20 C21 H21 119.8
C22 C21 H21 119.8
C15 C34 H34A 109.5
C15 C34 H34B 109.5
H34A C34 H34B 109.5
C15 C34 H34C 109.5
H34A C34 H34C 109.5
H34B C34 H34C 109.5
C32 C33 H33A 109.5
C32 C33 H33B 109.5
H33A C33 H33B 109.5
C32 C33 H33C 109.5
H33A C33 H33C 109.5
H33B C33 H33C 109.5
C15 C35 H35A 109.5
C15 C35 H35B 109.5
H35A C35 H35B 109.5
C15 C35 H35C 109.5
H35A C35 H35C 109.5
H35B C35 H35C 109.5

loop_
_geom_bond_atom_site_label_1
_geom_bond_atom_site_label_2
_geom_bond_distance
O31 C32 1.3533(16)
O31 C27 1.4303(13)
O2 N16 1.4373(14)
O2 H2 0.8200
O3 C11 1.3440(14)
O3 C3 1.4641(14)
O4 C11 1.1973(15)
N17 C18 1.3973(16)
N17 C26 1.4001(14)
N17 C12 1.4703(14)
N16 C2 1.4603(17)
N16 C15 1.4916(16)
O5 C18 1.2275(15)
O6 C32 1.1912(19)
N25 C26 1.2840(15)
N25 C24 1.3867(16)
N1 C14 1.3804(18)
N1 C9 1.4060(18)
N1 C2 1.4560(16)
O1 C14 1.2044(18)
C28 C30 1.513(2)
C28 C29 1.525(2)
C28 C27 1.5340(16)
C28 H28 0.9800
C2 C3 1.5588(17)
C2 H2A 0.9800
C19 C24 1.3945(17)
C19 C20 1.4034(17)
C19 C18 1.4506(16)
C11 C12 1.5216(17)
C24 C23 1.4067(17)
C26 C27 1.5182(16)
C32 C33 1.494(2)
C12 C13 1.5207(16)
C12 H12 0.9800
C13 C3 1.5445(15)
C13 H13A 0.9700
C13 H13B 0.9700
C15 C35 1.516(2)
C15 C14 1.529(2)
C15 C34 1.534(2)
C7 C8 1.381(2)
C7 C6 1.391(2)
C7 H7 0.9300
C27 H27 0.9800
C5 C4 1.3802(19)
C5 C6 1.391(2)
C5 H5 0.9300
C4 C9 1.3894(17)
C4 C3 1.5135(17)
C23 C22 1.371(2)
C23 H23 0.9300
C29 H29A 0.9600
C29 H29B 0.9600
C29 H29C 0.9600
C6 H6 0.9300
C9 C8 1.3873(18)
C30 H30A 0.9600
C30 H30B 0.9600
C30 H30C 0.9600
C20 C21 1.363(2)
C20 H20 0.9300
C22 C21 1.400(2)
C22 H22 0.9300
C8 H8 0.9300
C21 H21 0.9300
C34 H34A 0.9600
C34 H34B 0.9600
C34 H34C 0.9600
C33 H33A 0.9600
C33 H33B 0.9600
C33 H33C 0.9600
C35 H35A 0.9600
C35 H35B 0.9600
C35 H35C 0.9600

loop_
_geom_hbond_atom_site_label_D
_geom_hbond_atom_site_label_H
_geom_hbond_atom_site_label_A
_geom_hbond_distance_DH
_geom_hbond_distance_HA
_geom_hbond_distance_DA
_geom_hbond_angle_DHA
O2 H2 O5 0.82 2.09 2.8320(13) 150.7

loop_
_geom_torsion_atom_site_label_1
_geom_torsion_atom_site_label_2
_geom_torsion_atom_site_label_3
_geom_torsion_atom_site_label_4
_geom_torsion
C14 N1 C2 N16 16.57(13)
C9 N1 C2 N16 -132.86(11)
C14 N1 C2 C3 138.99(11)
C9 N1 C2 C3 -10.44(14)
O2 N16 C2 N1 -152.84(10)
C15 N16 C2 N1 -36.18(12)
O2 N16 C2 C3 92.81(12)
C15 N16 C2 C3 -150.53(11)
C3 O3 C11 O4 -176.78(12)
C3 O3 C11 C12 0.10(13)
C26 N25 C24 C19 3.56(19)
C26 N25 C24 C23 -178.67(13)
C20 C19 C24 N25 175.72(12)
C18 C19 C24 N25 -3.25(19)
C20 C19 C24 C23 -2.05(19)
C18 C19 C24 C23 178.98(13)
C24 N25 C26 N17 0.57(18)
C24 N25 C26 C27 -178.12(11)
C18 N17 C26 N25 -5.02(18)
C12 N17 C26 N25 176.60(12)
C18 N17 C26 C27 173.70(11)
C12 N17 C26 C27 -4.68(16)
C27 O31 C32 O6 1.60(18)
C27 O31 C32 C33 -178.45(11)
C18 N17 C12 C13 65.75(13)
C26 N17 C12 C13 -115.77(12)
C18 N17 C12 C11 -52.99(13)
C26 N17 C12 C11 125.49(11)
O4 C11 C12 N17 -46.45(17)
O3 C11 C12 N17 136.81(10)
O4 C11 C12 C13 -171.73(13)
O3 C11 C12 C13 11.53(13)
N17 C12 C13 C3 -139.06(10)
C11 C12 C13 C3 -17.48(12)
O2 N16 C15 C35 -85.34(15)
C2 N16 C15 C35 157.56(13)
O2 N16 C15 C14 157.43(11)
C2 N16 C15 C14 40.33(13)
O2 N16 C15 C34 41.74(18)
C2 N16 C15 C34 -75.36(16)
C32 O31 C27 C26 -71.75(12)
C32 O31 C27 C28 164.72(10)
N25 C26 C27 O31 -16.76(15)
N17 C26 C27 O31 164.46(10)
N25 C26 C27 C28 102.60(13)
N17 C26 C27 C28 -76.18(13)
C30 C28 C27 O31 52.55(14)
C29 C28 C27 O31 -72.59(13)
C30 C28 C27 C26 -68.33(14)
C29 C28 C27 C26 166.53(11)
C26 N17 C18 O5 -175.00(12)
C12 N17 C18 O5 3.52(17)
C26 N17 C18 C19 4.94(16)
C12 N17 C18 C19 -176.54(11)
C24 C19 C18 O5 178.92(13)
C20 C19 C18 O5 0.0(2)
C24 C19 C18 N17 -1.01(17)
C20 C19 C18 N17 -179.98(11)
C6 C5 C4 C9 -0.8(2)
C6 C5 C4 C3 171.26(14)
C9 N1 C14 O1 -29.7(2)
C2 N1 C14 O1 -171.88(16)
C9 N1 C14 C15 151.15(13)
C2 N1 C14 C15 8.94(15)
N16 C15 C14 O1 151.03(17)
C35 C15 C14 O1 35.0(2)
C34 C15 C14 O1 -89.3(2)
N16 C15 C14 N1 -29.83(14)
C35 C15 C14 N1 -145.82(13)
C34 C15 C14 N1 89.86(14)
N25 C24 C23 C22 -176.50(15)
C19 C24 C23 C22 1.4(2)
C4 C5 C6 C7 1.2(2)
C8 C7 C6 C5 -0.6(3)
C5 C4 C9 C8 -0.2(2)
C3 C4 C9 C8 -173.64(12)
C5 C4 C9 N1 177.63(12)
C3 C4 C9 N1 4.18(15)
C14 N1 C9 C8 39.7(2)
C2 N1 C9 C8 -178.10(13)
C14 N1 C9 C4 -138.00(14)
C2 N1 C9 C4 4.25(15)
C24 C19 C20 C21 0.9(2)
C18 C19 C20 C21 179.82(14)
C11 O3 C3 C4 114.97(11)
C11 O3 C3 C13 -11.56(13)
C11 O3 C3 C2 -134.70(10)
C5 C4 C3 O3 -67.07(17)
C9 C4 C3 O3 105.59(11)
C5 C4 C3 C13 51.83(19)
C9 C4 C3 C13 -135.51(11)
C5 C4 C3 C2 177.28(14)
C9 C4 C3 C2 -10.05(13)
C12 C13 C3 O3 17.81(12)
C12 C13 C3 C4 -101.79(12)
C12 C13 C3 C2 138.59(11)
N1 C2 C3 O3 -101.51(11)
N16 C2 C3 O3 10.97(14)
N1 C2 C3 C4 11.95(12)
N16 C2 C3 C4 124.43(11)
N1 C2 C3 C13 140.14(11)
N16 C2 C3 C13 -107.38(12)
C24 C23 C22 C21 0.5(3)
C6 C7 C8 C9 -0.4(2)
C4 C9 C8 C7 0.8(2)
N1 C9 C8 C7 -176.60(15)
C19 C20 C21 C22 1.0(2)
C23 C22 C21 C20 -1.7(3)
